data_4123652
loop_
_publ_author_name
'Manan, Rajith S.'
'Kilaru, Praveen'
'Zhao, Pinjing'

_publ_section_title
;
 Nickel-catalyzed hydroimination of alkynes.
;
_journal_issue 19
_journal_name_full 'Journal of the American Chemical Society'
_journal_page_first 6136
_journal_page_last 6139
_journal_paper_doi 10.1021/jacs.5b02272
_journal_volume 137
_journal_year 2015
_chemical_formula_moiety 'C53 H58 N4 Ni'
_chemical_formula_sum 'C53 H58 N4 Ni'
_chemical_formula_weight 809.74
_chemical_name_systematic
;
 ?
;
_space_group_crystal_system monoclinic
_space_group_IT_number 14
_space_group_name_Hall '-P 2yn'
_space_group_name_H-M_alt 'P 1 21/n 1'
_symmetry_space_group_name_Hall '-P 2yn'
_symmetry_space_group_name_H-M 'P 1 21/n 1'
_atom_sites_solution_hydrogens mixed
_atom_sites_solution_primary direct
_audit_creation_date 2014-03-25
_audit_creation_method
;
Olex2 1.2
(compiled 2014.03.12 svn.r2899 for OlexSys, GUI svn.r4796)
;
_cell_angle_alpha 90
_cell_angle_beta 92.174(5)
_cell_angle_gamma 90
_cell_formula_units_Z 4
_cell_length_a 12.539(3)
_cell_length_b 18.204(4)
_cell_length_c 19.354(4)
_cell_measurement_reflns_used 9189
_cell_measurement_temperature 100
_cell_measurement_theta_max 25.616
_cell_measurement_theta_min 2.203
_cell_volume 4414.6(17)
_computing_data_reduction 'SAINT v8.34A (Bruker, 2013)'
_computing_molecular_graphics 'Olex2 (Dolomanov et al., 2009)'
_computing_publication_material 'Olex2 (Dolomanov et al., 2009)'
_computing_structure_refinement 'XL (Sheldrick, 2008)'
_computing_structure_solution 'ShelXS (Sheldrick, 2008)'
_diffrn_ambient_temperature 99.99
_diffrn_measured_fraction_theta_full 1.000
_diffrn_measured_fraction_theta_max 0.990
_diffrn_measurement_device_type 'Bruker APEX-II CCD'
_diffrn_measurement_method '\f and \w scans'
_diffrn_radiation_type MoK\a
_diffrn_radiation_wavelength 0.71073
_diffrn_reflns_av_R_equivalents 0.0716
_diffrn_reflns_av_unetI/netI 0.0513
_diffrn_reflns_laue_measured_fraction_full 1.000
_diffrn_reflns_laue_measured_fraction_max 0.990
_diffrn_reflns_limit_h_max 15
_diffrn_reflns_limit_h_min -15
_diffrn_reflns_limit_k_max 22
_diffrn_reflns_limit_k_min -22
_diffrn_reflns_limit_l_max 20
_diffrn_reflns_limit_l_min -23
_diffrn_reflns_number 49184
_diffrn_reflns_point_group_measured_fraction_full 1.000
_diffrn_reflns_point_group_measured_fraction_max 0.990
_diffrn_reflns_theta_full 25.242
_diffrn_reflns_theta_max 25.838
_diffrn_reflns_theta_min 1.536
_diffrn_standards_number 0
_exptl_absorpt_coefficient_mu 0.480
_exptl_absorpt_correction_T_max 0.7453
_exptl_absorpt_correction_T_min 0.6069
_exptl_absorpt_correction_type multi-scan
_exptl_absorpt_process_details
;
SADABS-2012/1 (Bruker,2012) was used for absorption correction.
wR2(int) was 0.0855 before and 0.0630 after correction.
The Ratio of minimum to maximum transmission is 0.8143.
The \l/2 correction factor is 0.0015.
;
_exptl_crystal_colour 'dark black'
_exptl_crystal_colour_modifier dark
_exptl_crystal_colour_primary black
_exptl_crystal_density_diffrn 1.218
_exptl_crystal_description plate
_exptl_crystal_F_000 1728
_exptl_crystal_size_max 0.223
_exptl_crystal_size_mid 0.203
_exptl_crystal_size_min 0.07
_refine_diff_density_max 0.614
_refine_diff_density_min -0.638
_refine_diff_density_rms 0.063
_refine_ls_extinction_method none
_refine_ls_goodness_of_fit_ref 1.023
_refine_ls_hydrogen_treatment mixed
_refine_ls_matrix_type full
_refine_ls_number_parameters 537
_refine_ls_number_reflns 8462
_refine_ls_number_restraints 0
_refine_ls_restrained_S_all 1.023
_refine_ls_R_factor_all 0.0666
_refine_ls_R_factor_gt 0.0426
_refine_ls_shift/su_max 0.001
_refine_ls_shift/su_mean 0.000
_refine_ls_structure_factor_coef Fsqd
_refine_ls_weighting_details 'w=1/[\s^2^(Fo^2^)+(0.0533P)^2^+1.4886P] where P=(Fo^2^+2Fc^2^)/3'
_refine_ls_weighting_scheme calc
_refine_ls_wR_factor_gt 0.0969
_refine_ls_wR_factor_ref 0.1068
_reflns_Friedel_coverage 0.000
_reflns_number_gt 6393
_reflns_number_total 8462
_reflns_threshold_expression 'I > 2\s(I)'
_cod_data_source_file ja5b02272_si_005.cif
_cod_data_source_block mo_rxm27_0m
_cod_depositor_comments 'Adding full bibliography for 4123566--4123653.cif.'
_cod_original_cell_volume 4414.9(16)
_cod_database_code 4123652
_shelxl_version_number 2013-4
_shelx_space_group_comment
;
The symmetry employed for this shelxl refinement is uniquely defined
by the following loop, which should always be used as a source of
symmetry information in preference to the above space-group names.
They are only intended as comments.
;
_shelx_estimated_absorpt_t_max 0.967
_shelx_estimated_absorpt_t_min 0.901
_olex2_refinement_description
;
1. Fixed Uiso
 At 1.2 times of:
  All C(H) groups, All N(H,H) groups
 At 1.5 times of:
  All C(H,H,H) groups
2.a Ternary CH refined with riding coordinates:
 C12(H12), C15(H15), C24(H24), C27(H27)
2.b Aromatic/amide H refined with riding coordinates:
 C3(H3), C4(H4), C8(H8), C9(H9), C10(H10), C20(H20), C21(H21), C22(H22),
 C33(H33), C34(H34), C35(H35), C36(H36), C37(H37), C39(H39), C40(H40), C41(H41),
  C42(H42), C43(H43), C47(H47), C48(H48), C49(H49), C50(H50), C51(H51),
 C53(H53), C54(H54), C55(H55), C56(H56), C57(H57)
2.c Idealised Me refined as rotating group:
 C13(H13A,H13B,H13C), C14(H14A,H14B,H14C), C16(H16A,H16B,H16C), C17(H17A,H17B,
 H17C), C25(H25A,H25B,H25C), C26(H26A,H26B,H26C), C28(H28A,H28B,H28C), C29(H29A,
 H29B,H29C)
;
_olex2_computing_structure_solution_long 'ShelXS (Sheldrick, 2008)'

loop_
_space_group_symop_operation_xyz
'x, y, z'
'-x+1/2, y+1/2, -z+1/2'
'-x, -y, -z'
'x-1/2, -y-1/2, z-1/2'

loop_
_atom_site_label
_atom_site_type_symbol
_atom_site_fract_x
_atom_site_fract_y
_atom_site_fract_z
_atom_site_U_iso_or_equiv
_atom_site_adp_type
_atom_site_occupancy
_atom_site_site_symmetry_order
_atom_site_calc_flag
_atom_site_refinement_flags_posn
Ni1 Ni 0.52163(2) 0.24269(2) 0.75046(2) 0.01418(9) Uani 1 1 d .
C1 C 0.53205(16) 0.24703(11) 0.65151(11) 0.0128(4) Uani 1 1 d .
N2 N 0.61462(14) 0.23150(9) 0.61013(9) 0.0136(4) Uani 1 1 d .
C3 C 0.59143(18) 0.24836(12) 0.54148(11) 0.0195(5) Uani 1 1 d .
H3 H 0.6369 0.2416 0.5039 0.023 Uiso 1 1 calc R
C4 C 0.49225(18) 0.27618(12) 0.53834(11) 0.0193(5) Uani 1 1 d .
H4 H 0.4538 0.2934 0.4983 0.023 Uiso 1 1 calc R
N5 N 0.45729(14) 0.27476(10) 0.60524(9) 0.0147(4) Uani 1 1 d .
C6 C 0.35163(17) 0.29587(12) 0.62374(11) 0.0162(5) Uani 1 1 d .
C7 C 0.33642(17) 0.36590(12) 0.65045(11) 0.0176(5) Uani 1 1 d .
C8 C 0.23246(18) 0.38460(13) 0.66644(12) 0.0233(5) Uani 1 1 d .
H8 H 0.2182 0.4318 0.6849 0.028 Uiso 1 1 calc R
C9 C 0.14979(19) 0.33509(14) 0.65565(13) 0.0279(6) Uani 1 1 d .
H9 H 0.0793 0.3492 0.6660 0.034 Uiso 1 1 calc R
C10 C 0.16758(18) 0.26607(13) 0.63035(13) 0.0251(5) Uani 1 1 d .
H10 H 0.1095 0.2331 0.6235 0.030 Uiso 1 1 calc R
C11 C 0.27041(18) 0.24389(12) 0.61459(12) 0.0194(5) Uani 1 1 d .
C12 C 0.2914(2) 0.16631(12) 0.58992(13) 0.0257(6) Uani 1 1 d .
H12 H 0.3704 0.1585 0.5924 0.031 Uiso 1 1 calc R
C13 C 0.2537(3) 0.15604(15) 0.51471(15) 0.0453(8) Uani 1 1 d .
H13A H 0.2736 0.1069 0.4991 0.068 Uiso 1 1 calc GR
H13B H 0.2874 0.1931 0.4860 0.068 Uiso 1 1 calc GR
H13C H 0.1760 0.1615 0.5108 0.068 Uiso 1 1 calc GR
C14 C 0.2416(3) 0.10851(15) 0.63578(17) 0.0497(8) Uani 1 1 d .
H14A H 0.1637 0.1125 0.6320 0.075 Uiso 1 1 calc GR
H14B H 0.2659 0.1164 0.6839 0.075 Uiso 1 1 calc GR
H14C H 0.2634 0.0595 0.6209 0.075 Uiso 1 1 calc GR
C15 C 0.42753(19) 0.42043(12) 0.66085(13) 0.0243(5) Uani 1 1 d .
H15 H 0.4953 0.3916 0.6656 0.029 Uiso 1 1 calc R
C16 C 0.4185(2) 0.46650(15) 0.72598(14) 0.0400(7) Uani 1 1 d .
H16A H 0.4819 0.4976 0.7321 0.060 Uiso 1 1 calc GR
H16B H 0.4131 0.4340 0.7661 0.060 Uiso 1 1 calc GR
H16C H 0.3547 0.4975 0.7217 0.060 Uiso 1 1 calc GR
C17 C 0.4353(2) 0.46951(15) 0.59771(14) 0.0335(6) Uani 1 1 d .
H17A H 0.4476 0.4392 0.5569 0.050 Uiso 1 1 calc GR
H17B H 0.4948 0.5040 0.6049 0.050 Uiso 1 1 calc GR
H17C H 0.3687 0.4970 0.5906 0.050 Uiso 1 1 calc GR
C18 C 0.71437(16) 0.19847(11) 0.63428(11) 0.0135(4) Uani 1 1 d .
C19 C 0.72336(17) 0.12229(12) 0.63117(11) 0.0173(5) Uani 1 1 d .
C20 C 0.82085(18) 0.09169(12) 0.65402(12) 0.0211(5) Uani 1 1 d .
H20 H 0.8305 0.0400 0.6523 0.025 Uiso 1 1 calc R
C21 C 0.90294(18) 0.13575(13) 0.67904(12) 0.0219(5) Uani 1 1 d .
H21 H 0.9683 0.1140 0.6948 0.026 Uiso 1 1 calc R
C22 C 0.89139(17) 0.21092(13) 0.68146(12) 0.0197(5) Uani 1 1 d .
H22 H 0.9489 0.2403 0.6990 0.024 Uiso 1 1 calc R
C23 C 0.79680(17) 0.24459(12) 0.65853(11) 0.0149(5) Uani 1 1 d .
C24 C 0.78499(18) 0.32735(12) 0.65680(12) 0.0194(5) Uani 1 1 d .
H24 H 0.7072 0.3389 0.6588 0.023 Uiso 1 1 calc R
C25 C 0.8235(2) 0.35642(14) 0.58802(13) 0.0316(6) Uani 1 1 d .
H25A H 0.8986 0.3432 0.5833 0.047 Uiso 1 1 calc GR
H25B H 0.8161 0.4100 0.5868 0.047 Uiso 1 1 calc GR
H25C H 0.7805 0.3348 0.5499 0.047 Uiso 1 1 calc GR
C26 C 0.84233(19) 0.36753(13) 0.71659(13) 0.0251(6) Uani 1 1 d .
H26A H 0.8187 0.3478 0.7606 0.038 Uiso 1 1 calc GR
H26B H 0.8256 0.4201 0.7139 0.038 Uiso 1 1 calc GR
H26C H 0.9195 0.3606 0.7137 0.038 Uiso 1 1 calc GR
C27 C 0.63285(19) 0.07405(12) 0.60319(13) 0.0230(5) Uani 1 1 d .
H27 H 0.5662 0.1042 0.6019 0.028 Uiso 1 1 calc R
C28 C 0.6534(2) 0.05020(15) 0.52955(14) 0.0401(7) Uani 1 1 d .
H28A H 0.6615 0.0937 0.5004 0.060 Uiso 1 1 calc GR
H28B H 0.5930 0.0208 0.5116 0.060 Uiso 1 1 calc GR
H28C H 0.7188 0.0207 0.5292 0.060 Uiso 1 1 calc GR
C29 C 0.6141(2) 0.00776(15) 0.64884(16) 0.0425(7) Uani 1 1 d .
H29A H 0.6755 -0.0254 0.6473 0.064 Uiso 1 1 calc GR
H29B H 0.5496 -0.0181 0.6321 0.064 Uiso 1 1 calc GR
H29C H 0.6052 0.0240 0.6965 0.064 Uiso 1 1 calc GR
C31 C 0.60664(17) 0.25128(12) 0.84126(11) 0.0167(5) Uani 1 1 d .
C32 C 0.65895(17) 0.18354(12) 0.87075(11) 0.0168(5) Uani 1 1 d .
C33 C 0.67128(19) 0.17013(12) 0.94126(12) 0.0208(5) Uani 1 1 d .
H33 H 0.6384 0.2022 0.9728 0.025 Uiso 1 1 calc R
C34 C 0.73059(19) 0.11092(13) 0.96672(13) 0.0244(5) Uani 1 1 d .
H34 H 0.7381 0.1034 1.0152 0.029 Uiso 1 1 calc R
C35 C 0.77874(18) 0.06284(13) 0.92234(13) 0.0240(5) Uani 1 1 d .
H35 H 0.8194 0.0224 0.9399 0.029 Uiso 1 1 calc R
C36 C 0.76663(18) 0.07468(13) 0.85191(13) 0.0241(5) Uani 1 1 d .
H36 H 0.7988 0.0420 0.8206 0.029 Uiso 1 1 calc R
C37 C 0.70790(18) 0.13394(13) 0.82665(12) 0.0211(5) Uani 1 1 d .
H37 H 0.7006 0.1411 0.7781 0.025 Uiso 1 1 calc R
C38 C 0.54608(17) 0.30145(12) 0.88602(11) 0.0183(5) Uani 1 1 d .
C39 C 0.55589(18) 0.37744(13) 0.87866(12) 0.0221(5) Uani 1 1 d .
H39 H 0.6021 0.3964 0.8452 0.027 Uiso 1 1 calc R
C40 C 0.5004(2) 0.42559(14) 0.91860(13) 0.0286(6) Uani 1 1 d .
H40 H 0.5077 0.4770 0.9119 0.034 Uiso 1 1 calc R
C41 C 0.4341(2) 0.39940(14) 0.96843(13) 0.0311(6) Uani 1 1 d .
H41 H 0.3970 0.4326 0.9969 0.037 Uiso 1 1 calc R
C42 C 0.42214(19) 0.32465(14) 0.97644(13) 0.0270(6) Uani 1 1 d .
H42 H 0.3763 0.3063 1.0104 0.032 Uiso 1 1 calc R
C43 C 0.47642(18) 0.27597(13) 0.93545(12) 0.0218(5) Uani 1 1 d .
H43 H 0.4662 0.2246 0.9410 0.026 Uiso 1 1 calc R
N44 N 0.37705(15) 0.23370(10) 0.77239(10) 0.0164(4) Uani 1 1 d .
C45 C 0.31737(17) 0.19722(12) 0.81338(11) 0.0158(5) Uani 1 1 d .
C46 C 0.21125(18) 0.22610(12) 0.83113(11) 0.0180(5) Uani 1 1 d .
C47 C 0.12181(18) 0.18059(14) 0.83388(12) 0.0228(5) Uani 1 1 d .
H47 H 0.1292 0.1294 0.8259 0.027 Uiso 1 1 calc R
C48 C 0.02238(19) 0.20908(16) 0.84804(13) 0.0312(6) Uani 1 1 d .
H48 H -0.0379 0.1776 0.8496 0.037 Uiso 1 1 calc R
C49 C 0.0117(2) 0.28356(17) 0.85981(13) 0.0345(7) Uani 1 1 d .
H49 H -0.0562 0.3033 0.8694 0.041 Uiso 1 1 calc R
C50 C 0.0988(2) 0.32911(15) 0.85777(13) 0.0314(6) Uani 1 1 d .
H50 H 0.0908 0.3803 0.8659 0.038 Uiso 1 1 calc R
C51 C 0.19863(19) 0.30050(13) 0.84379(12) 0.0234(5) Uani 1 1 d .
H51 H 0.2587 0.3322 0.8429 0.028 Uiso 1 1 calc R
C52 C 0.35789(17) 0.12787(11) 0.84355(11) 0.0157(5) Uani 1 1 d .
C53 C 0.32354(18) 0.10257(12) 0.90672(12) 0.0196(5) Uani 1 1 d .
H53 H 0.2676 0.1276 0.9287 0.024 Uiso 1 1 calc R
C54 C 0.36967(19) 0.04162(12) 0.93800(12) 0.0230(5) Uani 1 1 d .
H54 H 0.3459 0.0253 0.9814 0.028 Uiso 1 1 calc R
C55 C 0.45054(19) 0.00421(13) 0.90619(13) 0.0250(6) Uani 1 1 d .
H55 H 0.4831 -0.0373 0.9280 0.030 Uiso 1 1 calc R
C56 C 0.48345(19) 0.02764(13) 0.84283(14) 0.0261(6) Uani 1 1 d .
H56 H 0.5377 0.0014 0.8204 0.031 Uiso 1 1 calc R
C57 C 0.43827(18) 0.08906(12) 0.81159(13) 0.0220(5) Uani 1 1 d .
H57 H 0.4621 0.1049 0.7680 0.026 Uiso 1 1 calc R
N1 N 0.65097(15) 0.28288(10) 0.78478(9) 0.0178(4) Uani 1 1 d .
H44 H 0.343(2) 0.2723(13) 0.7550(13) 0.021 Uiso 1 1 d R
H1 H 0.702(2) 0.2552(13) 0.7715(13) 0.021 Uiso 1 1 d R

loop_
_atom_site_aniso_label
_atom_site_aniso_U_11
_atom_site_aniso_U_22
_atom_site_aniso_U_33
_atom_site_aniso_U_23
_atom_site_aniso_U_13
_atom_site_aniso_U_12
Ni1 0.01003(14) 0.01989(16) 0.01263(15) 0.00141(11) 0.00047(10) 0.00027(11)
C1 0.0068(10) 0.0139(10) 0.0176(11) -0.0003(9) -0.0008(8) -0.0014(8)
N2 0.0082(9) 0.0195(9) 0.0129(9) 0.0016(7) -0.0003(7) 0.0029(7)
C3 0.0171(12) 0.0287(12) 0.0128(11) 0.0012(9) 0.0009(9) 0.0042(10)
C4 0.0189(12) 0.0284(12) 0.0104(11) 0.0016(9) -0.0029(9) 0.0038(10)
N5 0.0093(9) 0.0200(9) 0.0146(10) 0.0000(7) -0.0029(7) 0.0023(7)
C6 0.0082(11) 0.0257(12) 0.0145(11) 0.0019(9) -0.0022(9) 0.0051(9)
C7 0.0132(11) 0.0243(12) 0.0149(12) 0.0016(9) -0.0047(9) 0.0043(9)
C8 0.0185(13) 0.0300(13) 0.0211(13) -0.0028(10) -0.0023(10) 0.0102(10)
C9 0.0120(12) 0.0425(15) 0.0296(15) 0.0064(11) 0.0037(10) 0.0080(11)
C10 0.0114(12) 0.0343(14) 0.0292(14) 0.0067(11) -0.0033(10) -0.0022(10)
C11 0.0128(11) 0.0259(12) 0.0192(12) 0.0020(10) -0.0041(9) -0.0002(9)
C12 0.0185(13) 0.0229(12) 0.0349(15) 0.0000(10) -0.0087(11) 0.0013(10)
C13 0.064(2) 0.0299(15) 0.0412(18) -0.0079(13) -0.0117(15) 0.0150(14)
C14 0.061(2) 0.0299(15) 0.058(2) 0.0062(14) -0.0025(17) -0.0096(15)
C15 0.0162(12) 0.0240(12) 0.0320(15) -0.0047(10) -0.0092(10) 0.0043(10)
C16 0.056(2) 0.0314(15) 0.0313(16) -0.0053(12) -0.0133(14) -0.0064(13)
C17 0.0223(14) 0.0428(16) 0.0354(16) -0.0045(12) 0.0022(12) -0.0133(12)
C18 0.0081(10) 0.0218(11) 0.0106(11) 0.0034(9) 0.0022(8) 0.0034(9)
C19 0.0140(11) 0.0214(12) 0.0167(12) 0.0006(9) 0.0043(9) 0.0007(9)
C20 0.0208(13) 0.0210(12) 0.0217(13) 0.0038(10) 0.0043(10) 0.0081(10)
C21 0.0113(11) 0.0301(13) 0.0244(13) 0.0044(10) 0.0007(10) 0.0076(10)
C22 0.0098(11) 0.0306(13) 0.0187(12) 0.0017(10) 0.0012(9) -0.0004(10)
C23 0.0102(10) 0.0230(11) 0.0117(11) 0.0022(9) 0.0032(8) 0.0002(9)
C24 0.0113(11) 0.0222(12) 0.0247(13) -0.0001(10) 0.0001(10) -0.0002(9)
C25 0.0391(16) 0.0280(14) 0.0278(15) 0.0077(11) 0.0002(12) -0.0064(12)
C26 0.0208(13) 0.0267(13) 0.0281(14) -0.0038(10) 0.0041(11) -0.0061(10)
C27 0.0170(12) 0.0199(12) 0.0322(14) -0.0015(10) 0.0002(10) -0.0016(10)
C28 0.0390(17) 0.0430(16) 0.0382(17) -0.0099(13) 0.0002(13) -0.0150(14)
C29 0.0393(17) 0.0373(16) 0.051(2) 0.0053(14) 0.0066(14) -0.0148(13)
C31 0.0125(11) 0.0221(12) 0.0155(11) 0.0017(9) -0.0001(9) -0.0038(9)
C32 0.0110(11) 0.0217(11) 0.0174(12) 0.0005(9) -0.0015(9) -0.0066(9)
C33 0.0223(13) 0.0232(12) 0.0168(12) -0.0002(9) -0.0003(10) -0.0049(10)
C34 0.0246(13) 0.0286(13) 0.0196(13) 0.0063(10) -0.0052(10) -0.0069(11)
C35 0.0167(12) 0.0262(13) 0.0285(14) 0.0065(11) -0.0045(10) -0.0019(10)
C36 0.0151(12) 0.0280(13) 0.0294(14) -0.0018(11) 0.0016(10) -0.0004(10)
C37 0.0157(12) 0.0307(13) 0.0167(12) 0.0036(10) -0.0012(9) -0.0017(10)
C38 0.0127(11) 0.0291(13) 0.0128(11) -0.0013(9) -0.0038(9) -0.0023(10)
C39 0.0195(13) 0.0273(13) 0.0195(13) -0.0001(10) -0.0009(10) -0.0016(10)
C40 0.0298(15) 0.0267(13) 0.0292(15) -0.0025(11) -0.0022(11) 0.0015(11)
C41 0.0253(14) 0.0390(15) 0.0289(15) -0.0125(12) 0.0004(11) 0.0055(12)
C42 0.0195(13) 0.0417(15) 0.0201(13) -0.0061(11) 0.0033(10) -0.0069(11)
C43 0.0181(12) 0.0303(13) 0.0167(12) -0.0024(10) -0.0028(10) -0.0058(10)
N44 0.0138(10) 0.0195(10) 0.0158(10) 0.0015(8) -0.0018(8) 0.0016(8)
C45 0.0113(11) 0.0213(11) 0.0147(12) -0.0001(9) -0.0017(9) -0.0011(9)
C46 0.0141(11) 0.0273(12) 0.0127(11) 0.0041(9) 0.0001(9) 0.0025(9)
C47 0.0142(12) 0.0347(14) 0.0194(13) 0.0024(10) -0.0010(10) -0.0013(10)
C48 0.0131(12) 0.0593(18) 0.0213(14) 0.0040(12) -0.0001(10) 0.0005(12)
C49 0.0173(13) 0.066(2) 0.0200(14) 0.0047(13) 0.0014(10) 0.0170(13)
C50 0.0317(15) 0.0395(15) 0.0233(14) 0.0029(11) 0.0030(11) 0.0201(12)
C51 0.0212(13) 0.0296(13) 0.0196(13) 0.0022(10) 0.0026(10) 0.0048(10)
C52 0.0091(11) 0.0185(11) 0.0193(12) -0.0012(9) -0.0032(9) -0.0029(9)
C53 0.0157(12) 0.0219(12) 0.0211(13) -0.0027(9) -0.0020(9) -0.0011(9)
C54 0.0270(14) 0.0216(12) 0.0199(13) 0.0013(10) -0.0056(10) -0.0047(10)
C55 0.0202(13) 0.0195(12) 0.0344(15) 0.0022(10) -0.0111(11) 0.0006(10)
C56 0.0149(12) 0.0209(12) 0.0424(16) -0.0017(11) 0.0010(11) 0.0021(10)
C57 0.0152(12) 0.0231(12) 0.0277(14) -0.0005(10) 0.0033(10) 0.0000(10)
N1 0.0140(10) 0.0244(10) 0.0153(10) 0.0002(8) 0.0022(8) -0.0015(8)

loop_
_atom_type_symbol
_atom_type_description
_atom_type_scat_dispersion_real
_atom_type_scat_dispersion_imag
_atom_type_scat_source
C C 0.0033 0.0016 'International Tables Vol C Tables 4.2.6.8 and 6.1.1.4'
H H 0.0000 0.0000 'International Tables Vol C Tables 4.2.6.8 and 6.1.1.4'
Ni Ni 0.3393 1.1124 'International Tables Vol C Tables 4.2.6.8 and 6.1.1.4'
N N 0.0061 0.0033 'International Tables Vol C Tables 4.2.6.8 and 6.1.1.4'

loop_
_geom_angle_atom_site_label_1
_geom_angle_atom_site_label_2
_geom_angle_atom_site_label_3
_geom_angle
C1 Ni1 C31 143.68(9)
N44 Ni1 C1 109.24(8)
N44 Ni1 C31 106.87(8)
N1 Ni1 C1 104.21(8)
N1 Ni1 C31 40.91(8)
N1 Ni1 N44 141.23(8)
N2 C1 Ni1 131.12(15)
N2 C1 N5 102.06(17)
N5 C1 Ni1 126.54(15)
C1 N2 C3 112.43(17)
C1 N2 C18 124.22(17)
C3 N2 C18 123.31(17)
N2 C3 H3 126.6
C4 C3 N2 106.73(19)
C4 C3 H3 126.6
C3 C4 H4 127.0
C3 C4 N5 106.06(19)
N5 C4 H4 127.0
C1 N5 C4 112.71(18)
C1 N5 C6 123.40(18)
C4 N5 C6 123.79(18)
C7 C6 N5 118.56(19)
C7 C6 C11 123.9(2)
C11 C6 N5 117.50(19)
C6 C7 C8 116.7(2)
C6 C7 C15 122.3(2)
C8 C7 C15 121.0(2)
C7 C8 H8 119.7
C9 C8 C7 120.6(2)
C9 C8 H8 119.7
C8 C9 H9 119.3
C10 C9 C8 121.4(2)
C10 C9 H9 119.3
C9 C10 H10 119.7
C9 C10 C11 120.5(2)
C11 C10 H10 119.7
C6 C11 C12 122.4(2)
C10 C11 C6 116.8(2)
C10 C11 C12 120.7(2)
C11 C12 H12 107.4
C11 C12 C13 111.3(2)
C11 C12 C14 112.3(2)
C13 C12 H12 107.4
C13 C12 C14 110.6(2)
C14 C12 H12 107.4
C12 C13 H13A 109.5
C12 C13 H13B 109.5
C12 C13 H13C 109.5
H13A C13 H13B 109.5
H13A C13 H13C 109.5
H13B C13 H13C 109.5
C12 C14 H14A 109.5
C12 C14 H14B 109.5
C12 C14 H14C 109.5
H14A C14 H14B 109.5
H14A C14 H14C 109.5
H14B C14 H14C 109.5
C7 C15 H15 107.6
C7 C15 C16 113.0(2)
C16 C15 H15 107.6
C17 C15 C7 110.38(19)
C17 C15 H15 107.6
C17 C15 C16 110.6(2)
C15 C16 H16A 109.5
C15 C16 H16B 109.5
C15 C16 H16C 109.5
H16A C16 H16B 109.5
H16A C16 H16C 109.5
H16B C16 H16C 109.5
C15 C17 H17A 109.5
C15 C17 H17B 109.5
C15 C17 H17C 109.5
H17A C17 H17B 109.5
H17A C17 H17C 109.5
H17B C17 H17C 109.5
C19 C18 N2 118.00(19)
C19 C18 C23 123.5(2)
C23 C18 N2 118.49(18)
C18 C19 C20 117.0(2)
C18 C19 C27 122.0(2)
C20 C19 C27 121.0(2)
C19 C20 H20 119.6
C21 C20 C19 120.7(2)
C21 C20 H20 119.6
C20 C21 H21 119.6
C22 C21 C20 120.8(2)
C22 C21 H21 119.6
C21 C22 H22 119.5
C21 C22 C23 121.1(2)
C23 C22 H22 119.5
C18 C23 C24 121.29(19)
C22 C23 C18 116.9(2)
C22 C23 C24 121.8(2)
C23 C24 H24 107.6
C23 C24 C25 109.27(19)
C23 C24 C26 114.67(19)
C25 C24 H24 107.6
C26 C24 H24 107.6
C26 C24 C25 109.83(19)
C24 C25 H25A 109.5
C24 C25 H25B 109.5
C24 C25 H25C 109.5
H25A C25 H25B 109.5
H25A C25 H25C 109.5
H25B C25 H25C 109.5
C24 C26 H26A 109.5
C24 C26 H26B 109.5
C24 C26 H26C 109.5
H26A C26 H26B 109.5
H26A C26 H26C 109.5
H26B C26 H26C 109.5
C19 C27 H27 107.7
C19 C27 C28 110.4(2)
C19 C27 C29 112.5(2)
C28 C27 H27 107.7
C29 C27 H27 107.7
C29 C27 C28 110.7(2)
C27 C28 H28A 109.5
C27 C28 H28B 109.5
C27 C28 H28C 109.5
H28A C28 H28B 109.5
H28A C28 H28C 109.5
H28B C28 H28C 109.5
C27 C29 H29A 109.5
C27 C29 H29B 109.5
C27 C29 H29C 109.5
H29A C29 H29B 109.5
H29A C29 H29C 109.5
H29B C29 H29C 109.5
C32 C31 Ni1 118.34(15)
C38 C31 Ni1 106.81(14)
C38 C31 C32 120.60(19)
N1 C31 Ni1 63.70(12)
N1 C31 C32 117.62(19)
N1 C31 C38 115.98(19)
C33 C32 C31 123.3(2)
C33 C32 C37 116.8(2)
C37 C32 C31 119.6(2)
C32 C33 H33 119.2
C32 C33 C34 121.5(2)
C34 C33 H33 119.2
C33 C34 H34 119.6
C35 C34 C33 120.8(2)
C35 C34 H34 119.6
C34 C35 H35 120.7
C34 C35 C36 118.7(2)
C36 C35 H35 120.7
C35 C36 H36 119.8
C35 C36 C37 120.4(2)
C37 C36 H36 119.8
C32 C37 H37 119.1
C36 C37 C32 121.8(2)
C36 C37 H37 119.1
C39 C38 C31 120.0(2)
C39 C38 C43 117.3(2)
C43 C38 C31 122.7(2)
C38 C39 H39 119.1
C40 C39 C38 121.7(2)
C40 C39 H39 119.1
C39 C40 H40 119.9
C39 C40 C41 120.2(2)
C41 C40 H40 119.9
C40 C41 H41 120.3
C42 C41 C40 119.3(2)
C42 C41 H41 120.3
C41 C42 H42 119.7
C41 C42 C43 120.6(2)
C43 C42 H42 119.7
C38 C43 H43 119.6
C42 C43 C38 120.8(2)
C42 C43 H43 119.6
Ni1 N44 H44 107.1(16)
C45 N44 Ni1 139.99(16)
C45 N44 H44 111.4(16)
N44 C45 C46 120.31(19)
N44 C45 C52 118.94(19)
C52 C45 C46 120.72(19)
C47 C46 C45 121.8(2)
C51 C46 C45 119.8(2)
C51 C46 C47 118.4(2)
C46 C47 H47 119.5
C48 C47 C46 121.0(2)
C48 C47 H47 119.5
C47 C48 H48 120.2
C49 C48 C47 119.5(2)
C49 C48 H48 120.2
C48 C49 H49 119.8
C50 C49 C48 120.4(2)
C50 C49 H49 119.8
C49 C50 H50 119.9
C49 C50 C51 120.1(2)
C51 C50 H50 119.9
C46 C51 C50 120.6(2)
C46 C51 H51 119.7
C50 C51 H51 119.7
C53 C52 C45 121.2(2)
C53 C52 C57 118.4(2)
C57 C52 C45 120.2(2)
C52 C53 H53 119.6
C54 C53 C52 120.9(2)
C54 C53 H53 119.6
C53 C54 H54 119.9
C53 C54 C55 120.1(2)
C55 C54 H54 119.9
C54 C55 H55 120.2
C56 C55 C54 119.5(2)
C56 C55 H55 120.2
C55 C56 H56 119.7
C55 C56 C57 120.6(2)
C57 C56 H56 119.7
C52 C57 H57 119.8
C56 C57 C52 120.5(2)
C56 C57 H57 119.8
Ni1 N1 H1 107.8(16)
C31 N1 Ni1 75.38(12)
C31 N1 H1 108.6(16)

loop_
_geom_bond_atom_site_label_1
_geom_bond_atom_site_label_2
_geom_bond_distance
Ni1 C1 1.926(2)
Ni1 C31 2.027(2)
Ni1 N44 1.8847(19)
Ni1 N1 1.8776(19)
C1 N2 1.363(3)
C1 N5 1.368(3)
N2 C3 1.384(3)
N2 C18 1.449(3)
C3 H3 0.9500
C3 C4 1.342(3)
C4 H4 0.9500
C4 N5 1.383(3)
N5 C6 1.438(3)
C6 C7 1.391(3)
C6 C11 1.397(3)
C7 C8 1.393(3)
C7 C15 1.521(3)
C8 H8 0.9500
C8 C9 1.384(3)
C9 H9 0.9500
C9 C10 1.370(3)
C10 H10 0.9500
C10 C11 1.396(3)
C11 C12 1.517(3)
C12 H12 1.0000
C12 C13 1.525(4)
C12 C14 1.525(4)
C13 H13A 0.9800
C13 H13B 0.9800
C13 H13C 0.9800
C14 H14A 0.9800
C14 H14B 0.9800
C14 H14C 0.9800
C15 H15 1.0000
C15 C16 1.522(3)
C15 C17 1.520(4)
C16 H16A 0.9800
C16 H16B 0.9800
C16 H16C 0.9800
C17 H17A 0.9800
C17 H17B 0.9800
C17 H17C 0.9800
C18 C19 1.393(3)
C18 C23 1.399(3)
C19 C20 1.400(3)
C19 C27 1.519(3)
C20 H20 0.9500
C20 C21 1.378(3)
C21 H21 0.9500
C21 C22 1.377(3)
C22 H22 0.9500
C22 C23 1.393(3)
C23 C24 1.514(3)
C24 H24 1.0000
C24 C25 1.528(3)
C24 C26 1.526(3)
C25 H25A 0.9800
C25 H25B 0.9800
C25 H25C 0.9800
C26 H26A 0.9800
C26 H26B 0.9800
C26 H26C 0.9800
C27 H27 1.0000
C27 C28 1.521(4)
C27 C29 1.519(3)
C28 H28A 0.9800
C28 H28B 0.9800
C28 H28C 0.9800
C29 H29A 0.9800
C29 H29B 0.9800
C29 H29C 0.9800
C31 C32 1.499(3)
C31 C38 1.487(3)
C31 N1 1.372(3)
C32 C33 1.389(3)
C32 C37 1.400(3)
C33 H33 0.9500
C33 C34 1.389(3)
C34 H34 0.9500
C34 C35 1.381(3)
C35 H35 0.9500
C35 C36 1.383(3)
C36 H36 0.9500
C36 C37 1.385(3)
C37 H37 0.9500
C38 C39 1.397(3)
C38 C43 1.399(3)
C39 H39 0.9500
C39 C40 1.375(3)
C40 H40 0.9500
C40 C41 1.382(4)
C41 H41 0.9500
C41 C42 1.378(4)
C42 H42 0.9500
C42 C43 1.385(3)
C43 H43 0.9500
N44 C45 1.294(3)
N44 H44 0.88(2)
C45 C46 1.483(3)
C45 C52 1.473(3)
C46 C47 1.397(3)
C46 C51 1.387(3)
C47 H47 0.9500
C47 C48 1.387(3)
C48 H48 0.9500
C48 C49 1.382(4)
C49 H49 0.9500
C49 C50 1.372(4)
C50 H50 0.9500
C50 C51 1.392(3)
C51 H51 0.9500
C52 C53 1.390(3)
C52 C57 1.395(3)
C53 H53 0.9500
C53 C54 1.381(3)
C54 H54 0.9500
C54 C55 1.385(3)
C55 H55 0.9500
C55 C56 1.376(3)
C56 H56 0.9500
C56 C57 1.382(3)
C57 H57 0.9500
N1 H1 0.86(3)

loop_
_geom_torsion_atom_site_label_1
_geom_torsion_atom_site_label_2
_geom_torsion_atom_site_label_3
_geom_torsion_atom_site_label_4
_geom_torsion
Ni1 C1 N2 C3 -174.49(16)
Ni1 C1 N2 C18 7.7(3)
Ni1 C1 N5 C4 174.46(15)
Ni1 C1 N5 C6 -9.1(3)
Ni1 C31 C32 C33 -146.43(18)
Ni1 C31 C32 C37 40.2(3)
Ni1 C31 C38 C39 -82.3(2)
Ni1 C31 C38 C43 96.4(2)
Ni1 N44 C45 C46 157.82(18)
Ni1 N44 C45 C52 -20.4(4)
C1 Ni1 N44 C45 136.5(2)
C1 Ni1 N1 C31 -167.69(13)
C1 N2 C3 C4 0.7(3)
C1 N2 C18 C19 92.6(2)
C1 N2 C18 C23 -88.3(2)
C1 N5 C6 C7 84.7(3)
C1 N5 C6 C11 -94.4(3)
N2 C1 N5 C4 0.1(2)
N2 C1 N5 C6 176.49(18)
N2 C3 C4 N5 -0.6(2)
N2 C18 C19 C20 179.28(19)
N2 C18 C19 C27 0.3(3)
N2 C18 C23 C22 179.86(18)
N2 C18 C23 C24 -2.8(3)
C3 N2 C18 C19 -85.0(3)
C3 N2 C18 C23 94.1(2)
C3 C4 N5 C1 0.4(3)
C3 C4 N5 C6 -176.1(2)
C4 N5 C6 C7 -99.3(3)
C4 N5 C6 C11 81.6(3)
N5 C1 N2 C3 -0.5(2)
N5 C1 N2 C18 -178.27(18)
N5 C6 C7 C8 178.79(19)
N5 C6 C7 C15 -0.2(3)
N5 C6 C11 C10 -177.68(19)
N5 C6 C11 C12 3.3(3)
C6 C7 C8 C9 -0.2(3)
C6 C7 C15 C16 -142.8(2)
C6 C7 C15 C17 92.9(3)
C6 C11 C12 C13 -105.3(3)
C6 C11 C12 C14 130.1(2)
C7 C6 C11 C10 3.3(3)
C7 C6 C11 C12 -175.7(2)
C7 C8 C9 C10 1.3(4)
C8 C7 C15 C16 38.3(3)
C8 C7 C15 C17 -86.1(3)
C8 C9 C10 C11 -0.1(4)
C9 C10 C11 C6 -2.1(3)
C9 C10 C11 C12 177.0(2)
C10 C11 C12 C13 75.8(3)
C10 C11 C12 C14 -48.9(3)
C11 C6 C7 C8 -2.2(3)
C11 C6 C7 C15 178.8(2)
C15 C7 C8 C9 178.8(2)
C18 N2 C3 C4 178.54(19)
C18 C19 C20 C21 0.7(3)
C18 C19 C27 C28 101.4(3)
C18 C19 C27 C29 -134.5(2)
C18 C23 C24 C25 -89.9(2)
C18 C23 C24 C26 146.3(2)
C19 C18 C23 C22 -1.0(3)
C19 C18 C23 C24 176.3(2)
C19 C20 C21 C22 -0.7(3)
C20 C19 C27 C28 -77.5(3)
C20 C19 C27 C29 46.7(3)
C20 C21 C22 C23 -0.2(3)
C21 C22 C23 C18 1.0(3)
C21 C22 C23 C24 -176.3(2)
C22 C23 C24 C25 87.3(3)
C22 C23 C24 C26 -36.5(3)
C23 C18 C19 C20 0.2(3)
C23 C18 C19 C27 -178.8(2)
C27 C19 C20 C21 179.7(2)
C31 Ni1 N44 C45 -47.3(3)
C31 C32 C33 C34 -172.7(2)
C31 C32 C37 C36 173.2(2)
C31 C38 C39 C40 179.3(2)
C31 C38 C43 C42 179.5(2)
C32 C31 C38 C39 138.7(2)
C32 C31 C38 C43 -42.6(3)
C32 C31 N1 Ni1 109.82(18)
C32 C33 C34 C35 -0.6(3)
C33 C32 C37 C36 -0.6(3)
C33 C34 C35 C36 -0.1(3)
C34 C35 C36 C37 0.4(3)
C35 C36 C37 C32 -0.1(3)
C37 C32 C33 C34 0.9(3)
C38 C31 C32 C33 -11.9(3)
C38 C31 C32 C37 174.7(2)
C38 C31 N1 Ni1 -96.77(18)
C38 C39 C40 C41 1.1(4)
C39 C38 C43 C42 -1.8(3)
C39 C40 C41 C42 -1.6(4)
C40 C41 C42 C43 0.4(4)
C41 C42 C43 C38 1.3(4)
C43 C38 C39 C40 0.6(3)
N44 Ni1 N1 C31 43.22(19)
N44 C45 C46 C47 138.0(2)
N44 C45 C46 C51 -40.4(3)
N44 C45 C52 C53 152.5(2)
N44 C45 C52 C57 -22.4(3)
C45 C46 C47 C48 -177.6(2)
C45 C46 C51 C50 177.4(2)
C45 C52 C53 C54 -173.4(2)
C45 C52 C57 C56 174.1(2)
C46 C45 C52 C53 -25.7(3)
C46 C45 C52 C57 159.3(2)
C46 C47 C48 C49 -0.2(4)
C47 C46 C51 C50 -1.0(3)
C47 C48 C49 C50 -0.2(4)
C48 C49 C50 C51 0.0(4)
C49 C50 C51 C46 0.7(4)
C51 C46 C47 C48 0.8(3)
C52 C45 C46 C47 -43.8(3)
C52 C45 C46 C51 137.9(2)
C52 C53 C54 C55 -0.7(3)
C53 C52 C57 C56 -1.0(3)
C53 C54 C55 C56 -0.9(3)
C54 C55 C56 C57 1.5(4)
C55 C56 C57 C52 -0.6(4)
C57 C52 C53 C54 1.6(3)
N1 Ni1 N44 C45 -75.3(3)
N1 C31 C32 C33 140.2(2)
N1 C31 C32 C37 -33.2(3)
N1 C31 C38 C39 -13.9(3)
N1 C31 C38 C43 164.8(2)
